data_1521535
loop_
_publ_author_name
'Lokanath, N.K.'
'Sridhar, M.A.'
'Shashidara Prasad, J.'
'Gopalakrishnan, G.S.'
'Ashamanjari, K.G.'

_publ_section_title
;
 Synthesis and structural characterization of Na2 Mn P2 O7 crystal
;
_journal_name_full 'Bulletin of Materials Science (Bangalore)'
_journal_page_first 175
_journal_page_last 178
_journal_volume 23
_journal_year 2000
_chemical_formula_sum 'Mn Na O7 P2'
_chemical_name_systematic 'Na2 Mn (P2 O7)'
_space_group_IT_number 2
_symmetry_space_group_name_Hall '-P 1'
_symmetry_space_group_name_H-M 'P -1'
_cell_angle_alpha 112.31
_cell_angle_beta 92.14
_cell_angle_gamma 83.89
_cell_formula_units_Z 2
_cell_length_a 6.657
_cell_length_b 6.714
_cell_length_c 6.518
_cell_volume 267.983
_citation_journal_id_ASTM BUMSDW
_cod_data_source_file Lokanath_BUMSDW_2000_965.cif
_cod_data_source_block Mn1Na1O7P2
_cod_original_cell_volume 267.9828
_cod_original_formula_sum 'Mn1 Na1 O7 P2'
_cod_database_code 1521535

loop_
_symmetry_equiv_pos_as_xyz
x,y,z
-x,-y,-z

loop_
_atom_site_label
_atom_site_type_symbol
_atom_site_fract_x
_atom_site_fract_y
_atom_site_fract_z
_atom_site_occupancy
_atom_site_U_iso_or_equiv
P2 P+5 0.6269 0.6335 0.3242 1 0.0
Na1 Na+1 0.1507 0.7443 0.2135 1 0.0
O2 O-2 0.7204 0.7773 0.2227 1 0.0
Mn1 Mn+2 0.6503 0.1145 0.2253 1 0.0
P1 P+5 0.1469 0.2212 0.2531 1 0.0
O6 O-2 0.9716 0.1136 0.2873 1 0.0
O1 O-2 0.4306 0.7431 0.4348 1 0.0
O4 O-2 0.092 0.3693 0.1226 1 0.0
O7 O-2 0.6249 0.4052 0.1605 1 0.0
O5 O-2 0.3267 0.0587 0.1441 1 0.0
O3 O-2 0.7843 0.6173 0.5127 1 0.0
